data_7058130
loop_
_publ_author_name
'Li, Li'
'Hua, Yang'
'Guo, Yu'
'Wang, Hai-Yu'
'Li, Xiao-Nan'
'Zhang, Hong'

_publ_section_title
;
 Bifunctional photo- and vapochromic behaviors of a novel porous
 zwitterionic metal--organic framework
;
_journal_issue 8
_journal_name_full 'New Journal of Chemistry'
_journal_page_first 3428
_journal_paper_doi 10.1039/C8NJ04905J
_journal_volume 43
_journal_year 2019
_chemical_formula_sum 'C20 H17 N2 O8 Zn'
_chemical_formula_weight 478.73
_space_group_IT_number 14
_space_group_name_Hall '-P 2ybc'
_space_group_name_H-M_alt 'P 1 21/c 1'
_symmetry_cell_setting monoclinic
_symmetry_space_group_name_Hall '-P 2ybc'
_symmetry_space_group_name_H-M 'P 1 21/c 1'
_atom_sites_solution_hydrogens geom
_atom_sites_solution_primary direct
_atom_sites_solution_secondary difmap
_audit_creation_method SHELXL-97
_audit_update_record
;
2018-06-21 deposited with the CCDC.
2019-01-23 downloaded from the CCDC.
;
_cell_angle_alpha 90.00
_cell_angle_beta 114.364(2)
_cell_angle_gamma 90.00
_cell_formula_units_Z 4
_cell_length_a 12.7736(12)
_cell_length_b 14.1120(14)
_cell_length_c 12.1366(12)
_cell_measurement_reflns_used 1282
_cell_measurement_temperature 296(2)
_cell_measurement_theta_max 21.71
_cell_measurement_theta_min 2.27
_cell_volume 1992.9(3)
_computing_structure_refinement 'SHELXL-97 (Sheldrick, 1997)'
_computing_structure_solution 'SHELXS-97 (Sheldrick, 1990)'
_diffrn_ambient_temperature 296(2)
_diffrn_measured_fraction_theta_full 0.999
_diffrn_measured_fraction_theta_max 0.999
_diffrn_measurement_device_type 'CCD area detector'
_diffrn_measurement_method 'phi and omega scans'
_diffrn_radiation_monochromator graphite
_diffrn_radiation_source 'fine-focus sealed tube'
_diffrn_radiation_type MoK\a
_diffrn_radiation_wavelength 0.71073
_diffrn_reflns_av_R_equivalents 0.0681
_diffrn_reflns_av_sigmaI/netI 0.0719
_diffrn_reflns_limit_h_max 15
_diffrn_reflns_limit_h_min -11
_diffrn_reflns_limit_k_max 17
_diffrn_reflns_limit_k_min -17
_diffrn_reflns_limit_l_max 12
_diffrn_reflns_limit_l_min -14
_diffrn_reflns_number 11783
_diffrn_reflns_theta_full 25.49
_diffrn_reflns_theta_max 25.49
_diffrn_reflns_theta_min 2.27
_exptl_absorpt_coefficient_mu 1.285
_exptl_absorpt_correction_T_max 0.725
_exptl_absorpt_correction_T_min 0.687
_exptl_absorpt_correction_type multi-scan
_exptl_crystal_colour colorless
_exptl_crystal_density_diffrn 1.596
_exptl_crystal_density_method 'not measured'
_exptl_crystal_description block
_exptl_crystal_F_000 980
_exptl_crystal_size_max 0.30
_exptl_crystal_size_mid 0.27
_exptl_crystal_size_min 0.25
_refine_diff_density_max 0.908
_refine_diff_density_min -0.667
_refine_diff_density_rms 0.089
_refine_ls_extinction_method none
_refine_ls_goodness_of_fit_ref 1.034
_refine_ls_hydrogen_treatment mixed
_refine_ls_matrix_type full
_refine_ls_number_parameters 292
_refine_ls_number_reflns 3706
_refine_ls_number_restraints 6
_refine_ls_restrained_S_all 1.034
_refine_ls_R_factor_all 0.0893
_refine_ls_R_factor_gt 0.0524
_refine_ls_shift/su_max 0.000
_refine_ls_shift/su_mean 0.000
_refine_ls_structure_factor_coef Fsqd
_refine_ls_weighting_details 'calc w=1/[\s^2^(Fo^2^)+(0.0575P)^2^+1.9162P] where P=(Fo^2^+2Fc^2^)/3'
_refine_ls_weighting_scheme calc
_refine_ls_wR_factor_gt 0.1190
_refine_ls_wR_factor_ref 0.1384
_reflns_number_gt 2497
_reflns_number_total 3706
_reflns_threshold_expression >2sigma(I)
_cod_data_source_file c8nj04905j12.cif
_cod_data_source_block 1
_cod_depositor_comments
;
The following automatic conversions were performed:

'_symmetry_cell_setting' value 'Monoclinic' changed to 'monoclinic'
according to
/home/data/users/saulius/crontab/automatic-downloads/rss-feeds/RSC/lib/dictionaries/cif_core.dic
dictionary named 'cif_core.dic' version 2.4.2 from 2011-04-26.

Automatic conversion script
Id: cif_fix_values 4973 2017-02-22 13:04:09Z antanas 

 Adding full bibliography for 7058130.cif.
;
_cod_original_sg_symbol_H-M 'P2(1)/c  '
_cod_database_code 7058130

loop_
_symmetry_equiv_pos_as_xyz
'x, y, z'
'-x, y+1/2, -z+1/2'
'-x, -y, -z'
'x, -y-1/2, z-1/2'

loop_
_atom_site_label
_atom_site_type_symbol
_atom_site_fract_x
_atom_site_fract_y
_atom_site_fract_z
_atom_site_U_iso_or_equiv
_atom_site_adp_type
_atom_site_occupancy
_atom_site_symmetry_multiplicity
_atom_site_calc_flag
_atom_site_refinement_flags
O2W O 0.7522(4) 0.1000(3) 0.1260(4) 0.0586(11) Uani 1 1 d D
Zn1 Zn 0.83248(5) 0.13745(4) 0.82703(5) 0.03086(19) Uani 1 1 d .
N1 N 0.4321(3) 0.3759(3) 0.4984(3) 0.0330(9) Uani 1 1 d .
O1 O 0.7100(3) 0.2283(2) 0.7331(3) 0.0396(8) Uani 1 1 d .
N2 N 0.8899(3) 0.0907(3) 0.7028(4) 0.0365(10) Uani 1 1 d .
C1 C 0.4102(4) 0.3847(4) 0.3684(4) 0.0387(12) Uani 1 1 d .
H1A H 0.4767 0.3615 0.3573 0.046 Uiso 1 1 calc R
H1B H 0.4004 0.4511 0.3458 0.046 Uiso 1 1 calc R
C2 C 0.9768(4) 0.0192(3) 0.5419(4) 0.0344(11) Uani 1 1 d .
C3 C 0.2681(5) 0.3440(4) 0.1626(5) 0.0518(15) Uani 1 1 d .
H3 H 0.3087 0.3836 0.1328 0.062 Uiso 1 1 calc R
C4 C 0.8817(5) 0.0774(4) 0.5037(4) 0.0519(16) Uani 1 1 d .
H4 H 0.8450 0.0941 0.4225 0.062 Uiso 1 1 calc R
C5 C 0.3050(4) 0.3304(3) 0.2858(4) 0.0333(11) Uani 1 1 d .
C6 C 0.9798(5) 0.0352(5) 0.7380(5) 0.0620(18) Uani 1 1 d .
H6 H 1.0146 0.0191 0.8195 0.074 Uiso 1 1 calc R
C7 C 0.1691(5) 0.2974(5) 0.0835(5) 0.0617(18) Uani 1 1 d .
H7 H 0.1444 0.3067 0.0007 0.074 Uiso 1 1 calc R
C8 C 0.1077(5) 0.2388(4) 0.1236(6) 0.0542(16) Uani 1 1 d .
C9 C 0.8408(5) 0.1108(4) 0.5851(5) 0.0535(16) Uani 1 1 d .
H9 H 0.7759 0.1493 0.5566 0.064 Uiso 1 1 calc R
C10 C 0.1479(6) 0.2239(5) 0.2455(6) 0.077(2) Uani 1 1 d .
H10 H 0.1090 0.1827 0.2754 0.092 Uiso 1 1 calc R
C11 C 1.0263(6) -0.0009(5) 0.6632(5) 0.0643(18) Uani 1 1 d .
H11 H 1.0914 -0.0390 0.6948 0.077 Uiso 1 1 calc R
C12 C 0.2453(5) 0.2694(5) 0.3242(5) 0.069(2) Uani 1 1 d .
H12 H 0.2710 0.2579 0.4067 0.082 Uiso 1 1 calc R
C13 C 0.4733(4) 0.3646(3) 0.7366(4) 0.0344(11) Uani 1 1 d .
H13 H 0.4873 0.3606 0.8180 0.041 Uiso 1 1 calc R
C14 C 0.5160(4) 0.3198(3) 0.5709(4) 0.0337(11) Uani 1 1 d .
H14 H 0.5591 0.2851 0.5393 0.040 Uiso 1 1 calc R
O2 O 0.6410(3) 0.2299(3) 0.8744(3) 0.0577(11) Uani 1 1 d .
C15 C 0.3665(4) 0.4264(3) 0.5404(4) 0.0341(11) Uani 1 1 d .
H15 H 0.3074 0.4641 0.4876 0.041 Uiso 1 1 calc R
C16 C 0.5400(4) 0.3124(3) 0.6923(4) 0.0305(10) Uani 1 1 d .
C17 C 0.3862(4) 0.4225(3) 0.6599(4) 0.0330(11) Uani 1 1 d .
C18 C 0.6381(4) 0.2509(3) 0.7756(4) 0.0374(11) Uani 1 1 d .
O3 O 0.3519(3) 0.4970(3) 0.8165(3) 0.0567(11) Uani 1 1 d .
C19 C 0.3183(4) 0.4878(3) 0.7065(5) 0.0374(12) Uani 1 1 d .
O4 O -0.0566(5) 0.1413(4) 0.0800(6) 0.115(2) Uani 1 1 d .
C20 C -0.0030(5) 0.1894(5) 0.0366(7) 0.0635(18) Uani 1 1 d .
O5 O 0.2343(3) 0.5285(2) 0.6244(3) 0.0392(8) Uani 1 1 d .
O6 O -0.0302(4) 0.2069(4) -0.0698(4) 0.0902(17) Uani 1 1 d .
O1W O 0.4606(5) 0.3838(3) 0.0296(5) 0.0905(16) Uani 1 1 d D
H2WA H 0.813(4) 0.108(5) 0.114(8) 0.136 Uiso 1 1 d D
H1WA H 0.477(7) 0.428(4) 0.083(5) 0.136 Uiso 1 1 d D
H1WB H 0.416(6) 0.412(5) -0.035(4) 0.136 Uiso 1 1 d D
H2WB H 0.745(6) 0.152(3) 0.159(7) 0.136 Uiso 1 1 d D

loop_
_atom_site_aniso_label
_atom_site_aniso_U_11
_atom_site_aniso_U_22
_atom_site_aniso_U_33
_atom_site_aniso_U_23
_atom_site_aniso_U_13
_atom_site_aniso_U_12
O2W 0.065(3) 0.053(2) 0.056(3) -0.006(2) 0.023(2) 0.008(2)
Zn1 0.0309(3) 0.0339(3) 0.0290(3) -0.0022(2) 0.0135(2) -0.0011(3)
N1 0.030(2) 0.041(2) 0.025(2) -0.0032(17) 0.0094(17) -0.0048(18)
O1 0.0349(19) 0.046(2) 0.0419(19) 0.0061(16) 0.0196(16) 0.0109(16)
N2 0.038(2) 0.040(2) 0.036(2) -0.0086(19) 0.0198(19) -0.002(2)
C1 0.028(3) 0.059(3) 0.026(2) 0.002(2) 0.008(2) -0.007(2)
C2 0.029(3) 0.043(3) 0.033(3) 0.000(2) 0.015(2) 0.004(2)
C3 0.051(3) 0.070(4) 0.034(3) -0.002(3) 0.018(3) -0.005(3)
C4 0.043(3) 0.086(4) 0.026(3) 0.009(3) 0.015(2) 0.033(3)
C5 0.024(2) 0.046(3) 0.025(2) 0.000(2) 0.006(2) 0.002(2)
C6 0.067(4) 0.090(5) 0.032(3) 0.009(3) 0.024(3) 0.040(4)
C7 0.054(4) 0.096(5) 0.024(3) -0.015(3) 0.005(3) 0.016(4)
C8 0.034(3) 0.057(4) 0.059(4) -0.023(3) 0.006(3) -0.003(3)
C9 0.043(3) 0.072(4) 0.046(3) 0.004(3) 0.018(3) 0.027(3)
C10 0.068(4) 0.091(5) 0.053(4) -0.002(4) 0.008(3) -0.040(4)
C11 0.071(4) 0.086(5) 0.043(3) 0.009(3) 0.031(3) 0.043(4)
C12 0.074(4) 0.090(5) 0.030(3) -0.004(3) 0.009(3) -0.040(4)
C13 0.034(3) 0.038(3) 0.028(2) 0.001(2) 0.010(2) 0.003(2)
C14 0.030(3) 0.035(3) 0.036(3) -0.007(2) 0.013(2) -0.005(2)
O2 0.054(2) 0.081(3) 0.045(2) 0.023(2) 0.0276(19) 0.029(2)
C15 0.021(2) 0.039(3) 0.033(3) 0.001(2) 0.002(2) -0.001(2)
C16 0.032(3) 0.031(3) 0.027(2) -0.0010(19) 0.010(2) 0.001(2)
C17 0.035(3) 0.034(3) 0.029(2) 0.000(2) 0.012(2) -0.001(2)
C18 0.038(3) 0.036(3) 0.038(3) 0.002(2) 0.016(2) 0.003(2)
O3 0.062(3) 0.071(3) 0.033(2) -0.0030(18) 0.0164(19) 0.028(2)
C19 0.030(3) 0.040(3) 0.042(3) -0.003(2) 0.014(2) 0.002(2)
O4 0.067(4) 0.125(5) 0.120(5) -0.013(4) 0.006(3) -0.050(3)
C20 0.036(4) 0.079(5) 0.061(4) -0.017(4) 0.005(3) 0.013(3)
O5 0.0333(19) 0.044(2) 0.0346(18) 0.0027(15) 0.0081(15) 0.0138(16)
O6 0.057(3) 0.133(5) 0.063(3) -0.050(3) 0.006(2) 0.003(3)
O1W 0.105(4) 0.077(3) 0.067(3) 0.025(3) 0.013(3) -0.004(3)

loop_
_atom_type_symbol
_atom_type_description
_atom_type_scat_dispersion_real
_atom_type_scat_dispersion_imag
_atom_type_scat_source
C C 0.0033 0.0016 'International Tables Vol C Tables 4.2.6.8 and 6.1.1.4'
H H 0.0000 0.0000 'International Tables Vol C Tables 4.2.6.8 and 6.1.1.4'
N N 0.0061 0.0033 'International Tables Vol C Tables 4.2.6.8 and 6.1.1.4'
O O 0.0106 0.0060 'International Tables Vol C Tables 4.2.6.8 and 6.1.1.4'
Zn Zn 0.2839 1.4301 'International Tables Vol C Tables 4.2.6.8 and 6.1.1.4'

loop_
_geom_angle_atom_site_label_1
_geom_angle_atom_site_label_2
_geom_angle_atom_site_label_3
_geom_angle
_geom_angle_site_symmetry_1
_geom_angle_site_symmetry_3
O6 Zn1 O5 126.0(2) 1_656 2_646
O6 Zn1 O1 109.46(19) 1_656 .
O5 Zn1 O1 109.98(14) 2_646 .
O6 Zn1 N2 97.75(18) 1_656 .
O5 Zn1 N2 107.59(15) 2_646 .
O1 Zn1 N2 102.92(15) . .
C14 N1 C15 121.4(4) . .
C14 N1 C1 119.9(4) . .
C15 N1 C1 118.8(4) . .
C18 O1 Zn1 117.6(3) . .
C6 N2 C9 116.1(4) . .
C6 N2 Zn1 119.2(3) . .
C9 N2 Zn1 124.7(3) . .
N1 C1 C5 112.7(4) . .
C11 C2 C4 115.9(4) . .
C11 C2 C2 121.7(5) . 3_756
C4 C2 C2 122.4(5) . 3_756
C5 C3 C7 119.0(5) . .
C9 C4 C2 120.3(5) . .
C12 C5 C3 118.2(5) . .
C12 C5 C1 124.5(4) . .
C3 C5 C1 117.3(5) . .
N2 C6 C11 124.6(5) . .
C8 C7 C3 122.2(5) . .
C7 C8 C10 117.8(5) . .
C7 C8 C20 122.1(6) . .
C10 C8 C20 120.1(6) . .
N2 C9 C4 123.1(5) . .
C8 C10 C12 120.5(6) . .
C6 C11 C2 120.0(5) . .
C5 C12 C10 122.3(5) . .
C17 C13 C16 120.1(4) . .
N1 C14 C16 120.9(4) . .
N1 C15 C17 120.5(4) . .
C14 C16 C13 118.1(4) . .
C14 C16 C18 120.9(4) . .
C13 C16 C18 121.0(4) . .
C15 C17 C13 118.9(4) . .
C15 C17 C19 119.0(4) . .
C13 C17 C19 121.9(4) . .
O2 C18 O1 127.3(5) . .
O2 C18 C16 118.4(4) . .
O1 C18 C16 114.3(4) . .
O3 C19 O5 127.7(5) . .
O3 C19 C17 118.0(4) . .
O5 C19 C17 114.3(4) . .
O6 C20 O4 127.0(7) . .
O6 C20 C8 114.6(7) . .
O4 C20 C8 118.3(7) . .
C19 O5 Zn1 117.0(3) . 2_656
C20 O6 Zn1 111.6(5) . 1_454

loop_
_geom_bond_atom_site_label_1
_geom_bond_atom_site_label_2
_geom_bond_distance
_geom_bond_site_symmetry_2
Zn1 O6 1.948(5) 1_656
Zn1 O5 1.962(3) 2_646
Zn1 O1 1.980(3) .
Zn1 N2 2.040(4) .
N1 C14 1.331(6) .
N1 C15 1.350(6) .
N1 C1 1.490(5) .
O1 C18 1.266(6) .
N2 C6 1.307(7) .
N2 C9 1.332(6) .
C1 C5 1.513(6) .
C2 C11 1.371(7) .
C2 C4 1.378(7) .
C2 C2 1.476(9) 3_756
C3 C5 1.383(7) .
C3 C7 1.397(8) .
C4 C9 1.377(7) .
C5 C12 1.354(7) .
C6 C11 1.371(7) .
C7 C8 1.360(8) .
C8 C10 1.367(8) .
C8 C20 1.539(8) .
C10 C12 1.376(8) .
C13 C17 1.384(6) .
C13 C16 1.391(6) .
C14 C16 1.380(6) .
O2 C18 1.221(6) .
C15 C17 1.366(6) .
C16 C18 1.517(6) .
C17 C19 1.526(7) .
O3 C19 1.229(6) .
C19 O5 1.262(5) .
O4 C20 1.226(9) .
C20 O6 1.216(8) .
O5 Zn1 1.962(3) 2_656
O6 Zn1 1.948(4) 1_454
